data_7158775
loop_
_publ_author_name
'Kuznetsova, E. A.'
'Smolobochkin, A. V.'
'Rizbayeva, T. S.'
'Gazizov, A. S.'
'Voronina, J. K.'
'Lodochnikova, O. A.'
'Gerasimova, D. P.'
'Dobrynin, A. B.'
'Syakaev, V. V.'
'Shurpik, D. N.'
'Stoikov, I. I.'
'Burilov, A. R.'
'Pudovik, M. A.'
'Sinyashin, O. G.'

_publ_section_title
;
 Diastereoselective intramolecular cyclization/Povarov reaction cascade
 for the one-pot synthesis of polycyclic quinolines.
;
_journal_issue 28
_journal_name_full 'Organic &amp; biomolecular chemistry'
_journal_page_first 5515
_journal_page_last 5519
_journal_paper_doi 10.1039/d2ob01031c
_journal_volume 20
_journal_year 2022
_chemical_formula_moiety 'C22 H24 N4 O4'
_chemical_formula_sum 'C22 H24 N4 O4'
_chemical_formula_weight 408.45
_space_group_crystal_system triclinic
_space_group_IT_number 2
_space_group_name_Hall '-P 1'
_space_group_name_H-M_alt 'P -1'
_atom_sites_solution_hydrogens geom
_audit_creation_date 2022-03-23
_audit_creation_method
;
Olex2 1.3
(compiled 2020.11.12 svn.r5f609507 for OlexSys, GUI svn.r6408)
;
_audit_update_record
;
2022-03-23 deposited with the CCDC.	2022-07-04 downloaded from the CCDC.
;
_cell_angle_alpha 81.427(3)
_cell_angle_beta 83.627(4)
_cell_angle_gamma 70.331(3)
_cell_formula_units_Z 4
_cell_length_a 9.7783(9)
_cell_length_b 11.9953(10)
_cell_length_c 17.4364(15)
_cell_measurement_reflns_used 4759
_cell_measurement_temperature 100.0
_cell_measurement_theta_max 30.46
_cell_measurement_theta_min 2.22
_cell_volume 1900.3(3)
_computing_molecular_graphics 'Olex2 1.3 (Dolomanov et al., 2009)'
_computing_publication_material 'Olex2 1.3 (Dolomanov et al., 2009)'
_computing_structure_refinement 'SHELXL 2018/3 (Sheldrick, 2015)'
_computing_structure_solution 'SHELXT 2014/5 (Sheldrick, 2014)'
_diffrn_ambient_temperature 100.0
_diffrn_measured_fraction_theta_full 0.991
_diffrn_measured_fraction_theta_max 0.992
_diffrn_measurement_device_type 'Bruker APEX-II CCD'
_diffrn_measurement_method '\f and \w scans'
_diffrn_radiation_type MoK\a
_diffrn_radiation_wavelength 0.71073
_diffrn_reflns_av_R_equivalents 0.0493
_diffrn_reflns_av_unetI/netI 0.0807
_diffrn_reflns_Laue_measured_fraction_full 0.991
_diffrn_reflns_Laue_measured_fraction_max 0.992
_diffrn_reflns_limit_h_max 11
_diffrn_reflns_limit_h_min -12
_diffrn_reflns_limit_k_max 14
_diffrn_reflns_limit_k_min -13
_diffrn_reflns_limit_l_max 21
_diffrn_reflns_limit_l_min -21
_diffrn_reflns_number 14765
_diffrn_reflns_point_group_measured_fraction_full 0.991
_diffrn_reflns_point_group_measured_fraction_max 0.992
_diffrn_reflns_theta_full 25.242
_diffrn_reflns_theta_max 25.999
_diffrn_reflns_theta_min 2.046
_diffrn_standards_number 0
_exptl_absorpt_coefficient_mu 0.100
_exptl_absorpt_correction_T_max 0.7461
_exptl_absorpt_correction_T_min 0.5450
_exptl_absorpt_correction_type multi-scan
_exptl_absorpt_process_details
;
SADABS-2014/5 (Bruker,2014/5) was used for absorption correction.
wR2(int) was 0.0600 before and 0.0458 after correction.
The Ratio of minimum to maximum transmission is 0.9012.
The \l/2 correction factor is 0.00150.
;
_exptl_crystal_colour colorless
_exptl_crystal_density_diffrn 1.428
_exptl_crystal_description prizm
_exptl_crystal_F_000 864
_exptl_crystal_size_max 0.12
_exptl_crystal_size_mid 0.11
_exptl_crystal_size_min 0.1
_refine_diff_density_max 0.268
_refine_diff_density_min -0.334
_refine_diff_density_rms 0.063
_refine_ls_extinction_method none
_refine_ls_goodness_of_fit_ref 1.030
_refine_ls_hydrogen_treatment constr
_refine_ls_matrix_type full
_refine_ls_number_parameters 549
_refine_ls_number_reflns 7401
_refine_ls_number_restraints 0
_refine_ls_restrained_S_all 1.030
_refine_ls_R_factor_all 0.0850
_refine_ls_R_factor_gt 0.0560
_refine_ls_shift/su_max 0.000
_refine_ls_shift/su_mean 0.000
_refine_ls_structure_factor_coef Fsqd
_refine_ls_weighting_details 'w=1/[\s^2^(Fo^2^)+(0.0560P)^2^+0.5166P] where P=(Fo^2^+2Fc^2^)/3'
_refine_ls_weighting_scheme calc
_refine_ls_wR_factor_gt 0.1241
_refine_ls_wR_factor_ref 0.1386
_reflns_Friedel_coverage 0.000
_reflns_number_gt 5288
_reflns_number_total 7401
_reflns_threshold_expression 'I > 2\s(I)'
_cod_data_source_file d2ob01031c2.cif
_cod_data_source_block a_a_CCDC1
_cod_database_code 7158775
_shelx_shelxl_version_number 2018/3
_shelx_space_group_comment
;
The symmetry employed for this shelxl refinement is uniquely defined
by the following loop, which should always be used as a source of
symmetry information in preference to the above space-group names.
They are only intended as comments.
;
_shelx_estimated_absorpt_t_max 0.990
_shelx_estimated_absorpt_t_min 0.988
_olex2_refinement_description
;
1. Fixed Uiso
 At 1.2 times of:
  All C(H) groups, All C(H,H) groups
 At 1.5 times of:
  All C(H,H,H) groups
2.a Ternary CH refined with riding coordinates:
 C4A(H4A), C15A(H15A), C16A(H16A), C4B(H4B), C15B(H15B), C16B(H16B)
2.b Secondary CH2 refined with riding coordinates:
 C14A(H14A,H14B), C14B(H14C,H14D)
2.c Aromatic/amide H refined with riding coordinates:
 C6A(H6A), C8A(H8A), C9A(H9A), C18A(H18A), C19A(H19A), C21A(H21A), C22A(H22A),
 C6B(H6B), C8B(H8B), C9B(H9B), C18B(H18B), C19B(H19B), C21B(H21B), C22B(H22B)
2.d Idealised Me refined as rotating group:
 C23A(H23A,H23B,H23C), C24A(H24A,H24B,H24C), C25A(H25A,H25B,H25C), C26A(H26A,
 H26B,H26C), C23B(H23D,H23E,H23F), C24B(H24D,H24E,H24F), C25B(H25D,H25E,H25F),
 C26B(H26D,H26E,H26F)
;
_olex2_submission_special_instructions 'No special instructions were received'

loop_
_space_group_symop_operation_xyz
'x, y, z'
'-x, -y, -z'

loop_
_atom_site_label
_atom_site_type_symbol
_atom_site_fract_x
_atom_site_fract_y
_atom_site_fract_z
_atom_site_U_iso_or_equiv
_atom_site_adp_type
_atom_site_occupancy
_atom_site_site_symmetry_order
_atom_site_calc_flag
_atom_site_refinement_flags_posn
_atom_site_refinement_flags_adp
_atom_site_refinement_flags_occupancy
_atom_site_disorder_assembly
_atom_site_disorder_group
O2A O 0.06152(18) 0.35136(15) 0.90026(9) 0.0191(4) Uani 1 1 d . . . . .
O7A O 0.13268(19) -0.01360(15) 0.55680(10) 0.0227(4) Uani 1 1 d . . . . .
O12A O 0.23424(18) 0.50303(15) 0.56248(10) 0.0206(4) Uani 1 1 d . . . . .
O20A O -0.43739(19) 0.85459(15) 0.95054(10) 0.0226(4) Uani 1 1 d . . . . .
N1A N -0.1151(2) 0.44526(17) 0.81041(11) 0.0146(4) Uani 1 1 d . . . . .
N3A N 0.0505(2) 0.27036(17) 0.79058(11) 0.0141(4) Uani 1 1 d . . . . .
N11A N 0.0530(2) 0.43853(17) 0.63338(11) 0.0142(4) Uani 1 1 d . . . . .
N13A N 0.0274(2) 0.63112(17) 0.61818(11) 0.0173(5) Uani 1 1 d . . . . .
C2A C 0.0034(3) 0.3546(2) 0.84043(13) 0.0151(5) Uani 1 1 d . . . . .
C4A C -0.0576(3) 0.2877(2) 0.73427(13) 0.0137(5) Uani 1 1 d . . . . .
H4A H -0.122387 0.239244 0.754360 0.016 Uiso 1 1 calc R U . . .
C5A C 0.0183(3) 0.2497(2) 0.65747(13) 0.0138(5) Uani 1 1 d . . . . .
C6A C 0.0362(3) 0.1381(2) 0.63761(13) 0.0162(5) Uani 1 1 d . . . . .
H6A H -0.009856 0.087807 0.669470 0.019 Uiso 1 1 calc R U . . .
C7A C 0.1216(3) 0.0986(2) 0.57107(14) 0.0165(5) Uani 1 1 d . . . . .
C8A C 0.1891(3) 0.1726(2) 0.52503(14) 0.0176(5) Uani 1 1 d . . . . .
H8A H 0.248842 0.145505 0.480283 0.021 Uiso 1 1 calc R U . . .
C9A C 0.1702(3) 0.2859(2) 0.54371(14) 0.0172(5) Uani 1 1 d . . . . .
H9A H 0.215876 0.336135 0.511575 0.021 Uiso 1 1 calc R U . . .
C10A C 0.0840(3) 0.3250(2) 0.60970(13) 0.0135(5) Uani 1 1 d . . . . .
C12A C 0.1170(3) 0.5239(2) 0.60022(14) 0.0167(5) Uani 1 1 d . . . . .
C14A C -0.0916(3) 0.6203(2) 0.67375(14) 0.0173(5) Uani 1 1 d . . . . .
H14A H -0.184159 0.683959 0.660945 0.021 Uiso 1 1 calc R U . . .
H14B H -0.070222 0.623255 0.727450 0.021 Uiso 1 1 calc R U . . .
C15A C -0.0975(3) 0.4976(2) 0.66357(14) 0.0146(5) Uani 1 1 d . . . . .
H15A H -0.163936 0.508331 0.621443 0.018 Uiso 1 1 calc R U . . .
C16A C -0.1448(3) 0.4220(2) 0.73482(13) 0.0134(5) Uani 1 1 d . . . . .
H16A H -0.250965 0.434141 0.734085 0.016 Uiso 1 1 calc R U . . .
C17A C -0.2018(3) 0.5469(2) 0.84674(13) 0.0140(5) Uani 1 1 d . . . . .
C18A C -0.3250(3) 0.6271(2) 0.81317(14) 0.0160(5) Uani 1 1 d . . . . .
H18A H -0.353839 0.611494 0.766709 0.019 Uiso 1 1 calc R U . . .
C19A C -0.4072(3) 0.7301(2) 0.84615(14) 0.0174(5) Uani 1 1 d . . . . .
H19A H -0.491042 0.783678 0.822060 0.021 Uiso 1 1 calc R U . . .
C20A C -0.3672(3) 0.7546(2) 0.91388(14) 0.0168(5) Uani 1 1 d . . . . .
C21A C -0.2469(3) 0.6733(2) 0.94905(13) 0.0163(5) Uani 1 1 d . . . . .
H21A H -0.220392 0.688279 0.996352 0.020 Uiso 1 1 calc R U . . .
C22A C -0.1647(3) 0.5709(2) 0.91678(13) 0.0150(5) Uani 1 1 d . . . . .
H22A H -0.082788 0.516531 0.942042 0.018 Uiso 1 1 calc R U . . .
C23A C 0.1461(3) 0.1513(2) 0.81624(14) 0.0194(6) Uani 1 1 d . . . . .
H23A H 0.199786 0.154896 0.859533 0.029 Uiso 1 1 calc R U . . .
H23B H 0.214940 0.120217 0.773120 0.029 Uiso 1 1 calc R U . . .
H23C H 0.087811 0.098686 0.833373 0.029 Uiso 1 1 calc R U . . .
C24A C 0.0767(3) 0.7336(2) 0.61089(15) 0.0217(6) Uani 1 1 d . . . . .
H24A H 0.070403 0.759680 0.662203 0.032 Uiso 1 1 calc R U . . .
H24B H 0.015160 0.798587 0.576177 0.032 Uiso 1 1 calc R U . . .
H24C H 0.177843 0.711895 0.589357 0.032 Uiso 1 1 calc R U . . .
C25A C 0.2062(3) -0.0515(2) 0.48462(15) 0.0235(6) Uani 1 1 d . . . . .
H25A H 0.160480 0.006653 0.441474 0.035 Uiso 1 1 calc R U . . .
H25B H 0.199486 -0.129560 0.479040 0.035 Uiso 1 1 calc R U . . .
H25C H 0.308707 -0.057458 0.484030 0.035 Uiso 1 1 calc R U . . .
C26A C -0.5666(3) 0.9372(2) 0.91857(16) 0.0277(7) Uani 1 1 d . . . . .
H26A H -0.543632 0.967770 0.865122 0.042 Uiso 1 1 calc R U . . .
H26B H -0.606107 1.003658 0.950001 0.042 Uiso 1 1 calc R U . . .
H26C H -0.638820 0.896993 0.918650 0.042 Uiso 1 1 calc R U . . .
O2B O 0.51497(19) 0.58473(15) 0.64257(10) 0.0209(4) Uani 1 1 d . . . . .
O7B O 0.61021(19) -0.11170(14) 0.65418(10) 0.0199(4) Uani 1 1 d . . . . .
O12B O 0.80733(18) 0.17867(15) 0.88981(9) 0.0180(4) Uani 1 1 d . . . . .
O20B O 0.04343(19) 0.90618(15) 0.88362(10) 0.0211(4) Uani 1 1 d . . . . .
N1B N 0.3733(2) 0.50563(17) 0.73769(11) 0.0142(4) Uani 1 1 d . . . . .
N3B N 0.5227(2) 0.38838(17) 0.65481(11) 0.0151(4) Uani 1 1 d . . . . .
N11B N 0.6001(2) 0.25368(17) 0.81871(11) 0.0144(4) Uani 1 1 d . . . . .
N13B N 0.5978(2) 0.32186(17) 0.93026(11) 0.0162(5) Uani 1 1 d . . . . .
C2B C 0.4735(3) 0.5018(2) 0.67370(13) 0.0156(5) Uani 1 1 d . . . . .
C4B C 0.4326(3) 0.3179(2) 0.69352(13) 0.0144(5) Uani 1 1 d . . . . .
H4B H 0.354757 0.322897 0.659210 0.017 Uiso 1 1 calc R U . . .
C5B C 0.5224(3) 0.1889(2) 0.71448(13) 0.0147(5) Uani 1 1 d . . . . .
C6B C 0.5157(3) 0.0994(2) 0.67396(13) 0.0148(5) Uani 1 1 d . . . . .
H6B H 0.447152 0.117464 0.635587 0.018 Uiso 1 1 calc R U . . .
C7B C 0.6092(3) -0.0162(2) 0.68970(13) 0.0154(5) Uani 1 1 d . . . . .
C8B C 0.7137(3) -0.0415(2) 0.74377(14) 0.0174(5) Uani 1 1 d . . . . .
H8B H 0.782076 -0.119505 0.751826 0.021 Uiso 1 1 calc R U . . .
C9B C 0.7185(3) 0.0457(2) 0.78555(14) 0.0168(5) Uani 1 1 d . . . . .
H9B H 0.789384 0.027740 0.822641 0.020 Uiso 1 1 calc R U . . .
C10B C 0.6186(3) 0.1610(2) 0.77324(13) 0.0150(5) Uani 1 1 d . . . . .
C12B C 0.6823(3) 0.2439(2) 0.88164(13) 0.0138(5) Uani 1 1 d . . . . .
C14B C 0.4662(3) 0.4004(2) 0.89548(13) 0.0149(5) Uani 1 1 d . . . . .
H14C H 0.479243 0.475462 0.869063 0.018 Uiso 1 1 calc R U . . .
H14D H 0.382766 0.419206 0.934561 0.018 Uiso 1 1 calc R U . . .
C15B C 0.4468(3) 0.3246(2) 0.83762(13) 0.0140(5) Uani 1 1 d . . . . .
H15B H 0.396886 0.268932 0.866223 0.017 Uiso 1 1 calc R U . . .
C16B C 0.3643(3) 0.3865(2) 0.76414(13) 0.0137(5) Uani 1 1 d . . . . .
H16B H 0.259861 0.391173 0.773783 0.016 Uiso 1 1 calc R U . . .
C17B C 0.2869(3) 0.6077(2) 0.77295(13) 0.0148(5) Uani 1 1 d . . . . .
C18B C 0.1828(3) 0.5980(2) 0.83351(14) 0.0164(5) Uani 1 1 d . . . . .
H18B H 0.168752 0.523025 0.849105 0.020 Uiso 1 1 calc R U . . .
C19B C 0.1000(3) 0.6952(2) 0.87096(14) 0.0164(5) Uani 1 1 d . . . . .
H19B H 0.031367 0.685814 0.912303 0.020 Uiso 1 1 calc R U . . .
C20B C 0.1164(3) 0.8056(2) 0.84881(14) 0.0147(5) Uani 1 1 d . . . . .
C21B C 0.2161(3) 0.8175(2) 0.78703(14) 0.0174(5) Uani 1 1 d . . . . .
H21B H 0.225910 0.893563 0.769932 0.021 Uiso 1 1 calc R U . . .
C22B C 0.3011(3) 0.7201(2) 0.75027(14) 0.0161(5) Uani 1 1 d . . . . .
H22B H 0.369832 0.729981 0.709089 0.019 Uiso 1 1 calc R U . . .
C23B C 0.5972(3) 0.3626(2) 0.57936(14) 0.0225(6) Uani 1 1 d . . . . .
H23D H 0.528110 0.357827 0.544320 0.034 Uiso 1 1 calc R U . . .
H23E H 0.676441 0.286350 0.585351 0.034 Uiso 1 1 calc R U . . .
H23F H 0.637111 0.426185 0.557560 0.034 Uiso 1 1 calc R U . . .
C24B C 0.6584(3) 0.3533(2) 0.99264(14) 0.0211(6) Uani 1 1 d . . . . .
H24D H 0.749753 0.290377 1.005843 0.032 Uiso 1 1 calc R U . . .
H24E H 0.589260 0.361896 1.038337 0.032 Uiso 1 1 calc R U . . .
H24F H 0.677209 0.428759 0.976004 0.032 Uiso 1 1 calc R U . . .
C25B C 0.4857(3) -0.0976(2) 0.61358(14) 0.0213(6) Uani 1 1 d . . . . .
H25D H 0.480697 -0.038217 0.567896 0.032 Uiso 1 1 calc R U . . .
H25E H 0.397649 -0.070832 0.647967 0.032 Uiso 1 1 calc R U . . .
H25F H 0.493057 -0.174051 0.596954 0.032 Uiso 1 1 calc R U . . .
C26B C -0.0544(3) 0.8943(2) 0.94979(14) 0.0219(6) Uani 1 1 d . . . . .
H26D H -0.129586 0.866288 0.934521 0.033 Uiso 1 1 calc R U . . .
H26E H -0.100416 0.971889 0.969186 0.033 Uiso 1 1 calc R U . . .
H26F H -0.000103 0.836758 0.990780 0.033 Uiso 1 1 calc R U . . .

loop_
_atom_site_aniso_label
_atom_site_aniso_U_11
_atom_site_aniso_U_22
_atom_site_aniso_U_33
_atom_site_aniso_U_23
_atom_site_aniso_U_13
_atom_site_aniso_U_12
O2A 0.0193(10) 0.0208(9) 0.0164(9) -0.0013(7) -0.0059(8) -0.0044(8)
O7A 0.0304(11) 0.0215(10) 0.0186(9) -0.0094(8) 0.0081(8) -0.0114(8)
O12A 0.0165(10) 0.0235(10) 0.0196(9) 0.0010(8) 0.0049(8) -0.0072(8)
O20A 0.0205(10) 0.0208(9) 0.0230(10) -0.0091(8) -0.0004(8) 0.0003(8)
N1A 0.0147(11) 0.0167(10) 0.0111(10) -0.0006(8) -0.0018(8) -0.0036(9)
N3A 0.0152(11) 0.0148(10) 0.0117(10) -0.0004(8) -0.0009(8) -0.0047(9)
N11A 0.0125(11) 0.0143(10) 0.0155(10) 0.0002(8) 0.0026(8) -0.0059(9)
N13A 0.0186(11) 0.0157(11) 0.0165(11) 0.0018(9) 0.0028(9) -0.0070(9)
C2A 0.0143(13) 0.0176(12) 0.0137(12) 0.0002(10) 0.0007(10) -0.0068(10)
C4A 0.0142(13) 0.0158(12) 0.0115(11) -0.0013(10) 0.0007(10) -0.0059(10)
C5A 0.0129(12) 0.0155(12) 0.0109(12) 0.0010(10) -0.0010(10) -0.0028(10)
C6A 0.0138(13) 0.0205(13) 0.0139(12) -0.0003(10) 0.0010(10) -0.0063(11)
C7A 0.0156(13) 0.0186(13) 0.0152(12) -0.0032(10) -0.0013(10) -0.0047(11)
C8A 0.0148(13) 0.0219(13) 0.0137(12) -0.0028(10) 0.0006(10) -0.0031(11)
C9A 0.0167(13) 0.0216(13) 0.0125(12) 0.0011(10) 0.0011(10) -0.0070(11)
C10A 0.0123(12) 0.0154(12) 0.0115(11) 0.0016(9) -0.0033(10) -0.0033(10)
C12A 0.0164(13) 0.0205(13) 0.0129(12) 0.0034(10) -0.0027(10) -0.0072(11)
C14A 0.0169(13) 0.0164(12) 0.0154(12) 0.0014(10) 0.0008(10) -0.0029(11)
C15A 0.0108(12) 0.0173(12) 0.0140(12) 0.0006(10) -0.0026(10) -0.0028(10)
C16A 0.0125(12) 0.0179(13) 0.0096(11) -0.0030(10) 0.0001(9) -0.0045(10)
C17A 0.0138(12) 0.0172(12) 0.0121(11) -0.0020(10) 0.0033(10) -0.0078(10)
C18A 0.0147(13) 0.0204(13) 0.0127(12) -0.0022(10) 0.0003(10) -0.0061(11)
C19A 0.0139(13) 0.0191(13) 0.0176(13) 0.0010(10) -0.0007(10) -0.0046(11)
C20A 0.0141(13) 0.0190(13) 0.0180(13) -0.0047(10) 0.0066(10) -0.0075(11)
C21A 0.0165(13) 0.0226(13) 0.0113(12) -0.0014(10) 0.0022(10) -0.0096(11)
C22A 0.0144(13) 0.0178(12) 0.0129(12) 0.0016(10) 0.0006(10) -0.0074(10)
C23A 0.0203(14) 0.0161(13) 0.0184(13) 0.0007(10) -0.0007(11) -0.0027(11)
C24A 0.0238(15) 0.0164(13) 0.0249(14) 0.0038(11) -0.0067(12) -0.0077(11)
C25A 0.0240(15) 0.0260(14) 0.0211(14) -0.0114(12) 0.0061(11) -0.0078(12)
C26A 0.0205(15) 0.0274(15) 0.0327(16) -0.0104(13) -0.0002(12) -0.0020(12)
O2B 0.0249(10) 0.0193(9) 0.0186(9) -0.0009(8) 0.0057(8) -0.0103(8)
O7B 0.0225(10) 0.0183(9) 0.0192(9) -0.0047(7) -0.0031(8) -0.0056(8)
O12B 0.0141(9) 0.0216(9) 0.0162(9) -0.0001(7) -0.0014(7) -0.0038(8)
O20B 0.0229(10) 0.0170(9) 0.0211(9) -0.0049(7) 0.0076(8) -0.0051(8)
N1B 0.0154(11) 0.0145(10) 0.0116(10) -0.0018(8) 0.0029(8) -0.0045(9)
N3B 0.0153(11) 0.0172(11) 0.0113(10) -0.0018(8) 0.0027(8) -0.0043(9)
N11B 0.0114(10) 0.0178(11) 0.0121(10) -0.0025(8) -0.0001(8) -0.0023(9)
N13B 0.0181(11) 0.0192(11) 0.0121(10) -0.0032(9) -0.0021(9) -0.0061(9)
C2B 0.0132(13) 0.0190(13) 0.0124(12) 0.0010(10) -0.0017(10) -0.0035(11)
C4B 0.0135(13) 0.0166(12) 0.0133(12) -0.0006(10) -0.0016(10) -0.0053(10)
C5B 0.0136(13) 0.0164(12) 0.0122(12) -0.0002(10) 0.0031(10) -0.0045(10)
C6B 0.0132(13) 0.0210(13) 0.0095(11) -0.0010(10) 0.0009(10) -0.0056(10)
C7B 0.0175(13) 0.0151(12) 0.0134(12) -0.0041(10) 0.0042(10) -0.0055(11)
C8B 0.0173(13) 0.0146(12) 0.0161(12) -0.0008(10) 0.0028(10) -0.0015(11)
C9B 0.0135(13) 0.0186(13) 0.0163(12) 0.0004(10) -0.0017(10) -0.0037(11)
C10B 0.0148(13) 0.0173(13) 0.0124(12) -0.0018(10) 0.0043(10) -0.0060(10)
C12B 0.0161(13) 0.0139(12) 0.0116(12) 0.0019(10) 0.0017(10) -0.0073(11)
C14B 0.0142(13) 0.0185(13) 0.0121(12) -0.0017(10) 0.0001(10) -0.0057(10)
C15B 0.0116(12) 0.0161(12) 0.0135(12) -0.0008(10) 0.0017(10) -0.0046(10)
C16B 0.0129(12) 0.0140(12) 0.0139(12) -0.0007(10) 0.0010(10) -0.0051(10)
C17B 0.0128(13) 0.0165(12) 0.0141(12) 0.0004(10) -0.0030(10) -0.0039(10)
C18B 0.0145(13) 0.0145(12) 0.0198(13) -0.0018(10) -0.0002(10) -0.0045(10)
C19B 0.0126(13) 0.0190(13) 0.0167(12) -0.0011(10) 0.0030(10) -0.0055(11)
C20B 0.0110(12) 0.0149(12) 0.0165(12) -0.0024(10) -0.0022(10) -0.0012(10)
C21B 0.0202(14) 0.0136(12) 0.0179(13) 0.0019(10) 0.0000(11) -0.0067(11)
C22B 0.0166(13) 0.0181(13) 0.0134(12) 0.0006(10) 0.0013(10) -0.0070(11)
C23B 0.0272(15) 0.0244(14) 0.0150(13) -0.0053(11) 0.0061(11) -0.0085(12)
C24B 0.0233(15) 0.0268(14) 0.0152(13) -0.0051(11) -0.0003(11) -0.0097(12)
C25B 0.0259(15) 0.0225(14) 0.0181(13) -0.0041(11) 0.0000(11) -0.0110(12)
C26B 0.0193(14) 0.0237(14) 0.0196(13) -0.0021(11) 0.0044(11) -0.0049(12)

loop_
_atom_type_symbol
_atom_type_description
_atom_type_scat_dispersion_real
_atom_type_scat_dispersion_imag
_atom_type_scat_source
C C 0.0033 0.0016 'International Tables Vol C Tables 4.2.6.8 and 6.1.1.4'
H H 0.0000 0.0000 'International Tables Vol C Tables 4.2.6.8 and 6.1.1.4'
N N 0.0061 0.0033 'International Tables Vol C Tables 4.2.6.8 and 6.1.1.4'
O O 0.0106 0.0060 'International Tables Vol C Tables 4.2.6.8 and 6.1.1.4'

loop_
_geom_angle_atom_site_label_1
_geom_angle_atom_site_label_2
_geom_angle_atom_site_label_3
_geom_angle
_geom_angle_site_symmetry_1
_geom_angle_site_symmetry_3
_geom_angle_publ_flag
C7A O7A C25A 117.1(2) . . ?
C20A O20A C26A 117.53(19) . . ?
C2A N1A C16A 110.79(18) . . ?
C2A N1A C17A 126.32(19) . . ?
C17A N1A C16A 122.87(19) . . ?
C2A N3A C4A 111.24(19) . . ?
C2A N3A C23A 120.21(19) . . ?
C23A N3A C4A 120.51(19) . . ?
C10A N11A C15A 117.09(19) . . ?
C12A N11A C10A 125.6(2) . . ?
C12A N11A C15A 110.05(19) . . ?
C12A N13A C14A 111.96(19) . . ?
C12A N13A C24A 121.7(2) . . ?
C24A N13A C14A 121.3(2) . . ?
O2A C2A N1A 126.7(2) . . ?
O2A C2A N3A 124.9(2) . . ?
N3A C2A N1A 108.31(19) . . ?
N3A C4A H4A 109.6 . . ?
N3A C4A C5A 109.85(19) . . ?
N3A C4A C16A 101.44(17) . . ?
C5A C4A H4A 109.6 . . ?
C5A C4A C16A 116.40(19) . . ?
C16A C4A H4A 109.6 . . ?
C6A C5A C4A 121.1(2) . . ?
C6A C5A C10A 119.9(2) . . ?
C10A C5A C4A 118.7(2) . . ?
C5A C6A H6A 119.8 . . ?
C5A C6A C7A 120.5(2) . . ?
C7A C6A H6A 119.8 . . ?
O7A C7A C6A 115.8(2) . . ?
O7A C7A C8A 124.9(2) . . ?
C8A C7A C6A 119.3(2) . . ?
C7A C8A H8A 119.6 . . ?
C7A C8A C9A 120.8(2) . . ?
C9A C8A H8A 119.6 . . ?
C8A C9A H9A 120.2 . . ?
C10A C9A C8A 119.6(2) . . ?
C10A C9A H9A 120.2 . . ?
C5A C10A N11A 115.1(2) . . ?
C9A C10A N11A 125.0(2) . . ?
C9A C10A C5A 119.9(2) . . ?
O12A C12A N11A 125.2(2) . . ?
O12A C12A N13A 127.1(2) . . ?
N13A C12A N11A 107.7(2) . . ?
N13A C14A H14A 111.3 . . ?
N13A C14A H14B 111.3 . . ?
N13A C14A C15A 102.22(18) . . ?
H14A C14A H14B 109.2 . . ?
C15A C14A H14A 111.3 . . ?
C15A C14A H14B 111.3 . . ?
N11A C15A C14A 101.37(19) . . ?
N11A C15A H15A 108.0 . . ?
N11A C15A C16A 112.10(19) . . ?
C14A C15A H15A 108.0 . . ?
C14A C15A C16A 118.78(19) . . ?
C16A C15A H15A 108.0 . . ?
N1A C16A C4A 102.33(18) . . ?
N1A C16A C15A 115.12(19) . . ?
N1A C16A H16A 109.3 . . ?
C4A C16A H16A 109.3 . . ?
C15A C16A C4A 111.16(18) . . ?
C15A C16A H16A 109.3 . . ?
C18A C17A N1A 120.8(2) . . ?
C18A C17A C22A 117.8(2) . . ?
C22A C17A N1A 121.5(2) . . ?
C17A C18A H18A 119.3 . . ?
C17A C18A C19A 121.4(2) . . ?
C19A C18A H18A 119.3 . . ?
C18A C19A H19A 119.9 . . ?
C20A C19A C18A 120.3(2) . . ?
C20A C19A H19A 119.9 . . ?
O20A C20A C19A 125.5(2) . . ?
O20A C20A C21A 115.8(2) . . ?
C19A C20A C21A 118.7(2) . . ?
C20A C21A H21A 119.3 . . ?
C22A C21A C20A 121.4(2) . . ?
C22A C21A H21A 119.3 . . ?
C17A C22A H22A 119.8 . . ?
C21A C22A C17A 120.4(2) . . ?
C21A C22A H22A 119.8 . . ?
N3A C23A H23A 109.5 . . ?
N3A C23A H23B 109.5 . . ?
N3A C23A H23C 109.5 . . ?
H23A C23A H23B 109.5 . . ?
H23A C23A H23C 109.5 . . ?
H23B C23A H23C 109.5 . . ?
N13A C24A H24A 109.5 . . ?
N13A C24A H24B 109.5 . . ?
N13A C24A H24C 109.5 . . ?
H24A C24A H24B 109.5 . . ?
H24A C24A H24C 109.5 . . ?
H24B C24A H24C 109.5 . . ?
O7A C25A H25A 109.5 . . ?
O7A C25A H25B 109.5 . . ?
O7A C25A H25C 109.5 . . ?
H25A C25A H25B 109.5 . . ?
H25A C25A H25C 109.5 . . ?
H25B C25A H25C 109.5 . . ?
O20A C26A H26A 109.5 . . ?
O20A C26A H26B 109.5 . . ?
O20A C26A H26C 109.5 . . ?
H26A C26A H26B 109.5 . . ?
H26A C26A H26C 109.5 . . ?
H26B C26A H26C 109.5 . . ?
C7B O7B C25B 117.00(18) . . ?
C20B O20B C26B 117.08(19) . . ?
C2B N1B C16B 110.30(18) . . ?
C2B N1B C17B 127.0(2) . . ?
C17B N1B C16B 122.68(19) . . ?
C2B N3B C4B 111.93(19) . . ?
C2B N3B C23B 120.6(2) . . ?
C23B N3B C4B 120.0(2) . . ?
C10B N11B C15B 115.00(18) . . ?
C12B N11B C10B 124.50(19) . . ?
C12B N11B C15B 108.94(18) . . ?
C12B N13B C14B 111.89(18) . . ?
C12B N13B C24B 121.4(2) . . ?
C24B N13B C14B 122.30(19) . . ?
O2B C2B N1B 125.9(2) . . ?
O2B C2B N3B 126.2(2) . . ?
N3B C2B N1B 107.8(2) . . ?
N3B C4B H4B 109.9 . . ?
N3B C4B C5B 111.67(19) . . ?
N3B C4B C16B 100.86(18) . . ?
C5B C4B H4B 109.9 . . ?
C5B C4B C16B 114.39(19) . . ?
C16B C4B H4B 109.9 . . ?
C6B C5B C4B 121.3(2) . . ?
C6B C5B C10B 119.9(2) . . ?
C10B C5B C4B 118.7(2) . . ?
C5B C6B H6B 120.0 . . ?
C7B C6B C5B 119.9(2) . . ?
C7B C6B H6B 120.0 . . ?
O7B C7B C6B 124.7(2) . . ?
O7B C7B C8B 115.4(2) . . ?
C6B C7B C8B 119.9(2) . . ?
C7B C8B H8B 119.8 . . ?
C9B C8B C7B 120.5(2) . . ?
C9B C8B H8B 119.8 . . ?
C8B C9B H9B 120.1 . . ?
C8B C9B C10B 119.8(2) . . ?
C10B C9B H9B 120.1 . . ?
C5B C10B N11B 115.1(2) . . ?
C5B C10B C9B 119.6(2) . . ?
C9B C10B N11B 125.2(2) . . ?
O12B C12B N11B 125.9(2) . . ?
O12B C12B N13B 127.0(2) . . ?
N13B C12B N11B 107.0(2) . . ?
N13B C14B H14C 111.5 . . ?
N13B C14B H14D 111.5 . . ?
N13B C14B C15B 101.29(18) . . ?
H14C C14B H14D 109.3 . . ?
C15B C14B H14C 111.5 . . ?
C15B C14B H14D 111.5 . . ?
N11B C15B C14B 100.99(18) . . ?
N11B C15B H15B 107.8 . . ?
N11B C15B C16B 112.36(18) . . ?
C14B C15B H15B 107.8 . . ?
C14B C15B C16B 119.34(19) . . ?
C16B C15B H15B 107.8 . . ?
N1B C16B C4B 102.89(18) . . ?
N1B C16B C15B 113.98(19) . . ?
N1B C16B H16B 109.6 . . ?
C4B C16B H16B 109.6 . . ?
C15B C16B C4B 110.97(18) . . ?
C15B C16B H16B 109.6 . . ?
C18B C17B N1B 120.0(2) . . ?
C22B C17B N1B 122.6(2) . . ?
C22B C17B C18B 117.5(2) . . ?
C17B C18B H18B 119.3 . . ?
C19B C18B C17B 121.4(2) . . ?
C19B C18B H18B 119.3 . . ?
C18B C19B H19B 119.7 . . ?
C20B C19B C18B 120.6(2) . . ?
C20B C19B H19B 119.7 . . ?
O20B C20B C19B 125.1(2) . . ?
O20B C20B C21B 116.3(2) . . ?
C19B C20B C21B 118.6(2) . . ?
C20B C21B H21B 119.5 . . ?
C22B C21B C20B 121.1(2) . . ?
C22B C21B H21B 119.5 . . ?
C17B C22B H22B 119.6 . . ?
C21B C22B C17B 120.8(2) . . ?
C21B C22B H22B 119.6 . . ?
N3B C23B H23D 109.5 . . ?
N3B C23B H23E 109.5 . . ?
N3B C23B H23F 109.5 . . ?
H23D C23B H23E 109.5 . . ?
H23D C23B H23F 109.5 . . ?
H23E C23B H23F 109.5 . . ?
N13B C24B H24D 109.5 . . ?
N13B C24B H24E 109.5 . . ?
N13B C24B H24F 109.5 . . ?
H24D C24B H24E 109.5 . . ?
H24D C24B H24F 109.5 . . ?
H24E C24B H24F 109.5 . . ?
O7B C25B H25D 109.5 . . ?
O7B C25B H25E 109.5 . . ?
O7B C25B H25F 109.5 . . ?
H25D C25B H25E 109.5 . . ?
H25D C25B H25F 109.5 . . ?
H25E C25B H25F 109.5 . . ?
O20B C26B H26D 109.5 . . ?
O20B C26B H26E 109.5 . . ?
O20B C26B H26F 109.5 . . ?
H26D C26B H26E 109.5 . . ?
H26D C26B H26F 109.5 . . ?
H26E C26B H26F 109.5 . . ?

loop_
_geom_bond_atom_site_label_1
_geom_bond_atom_site_label_2
_geom_bond_distance
_geom_bond_site_symmetry_2
_geom_bond_publ_flag
O2A C2A 1.231(3) . ?
O7A C7A 1.372(3) . ?
O7A C25A 1.434(3) . ?
O12A C12A 1.224(3) . ?
O20A C20A 1.376(3) . ?
O20A C26A 1.428(3) . ?
N1A C2A 1.384(3) . ?
N1A C16A 1.466(3) . ?
N1A C17A 1.422(3) . ?
N3A C2A 1.360(3) . ?
N3A C4A 1.465(3) . ?
N3A C23A 1.455(3) . ?
N11A C10A 1.406(3) . ?
N11A C12A 1.395(3) . ?
N11A C15A 1.477(3) . ?
N13A C12A 1.349(3) . ?
N13A C14A 1.458(3) . ?
N13A C24A 1.448(3) . ?
C4A H4A 1.0000 . ?
C4A C5A 1.511(3) . ?
C4A C16A 1.549(3) . ?
C5A C6A 1.382(3) . ?
C5A C10A 1.404(3) . ?
C6A H6A 0.9500 . ?
C6A C7A 1.396(3) . ?
C7A C8A 1.390(3) . ?
C8A H8A 0.9500 . ?
C8A C9A 1.391(3) . ?
C9A H9A 0.9500 . ?
C9A C10A 1.391(3) . ?
C14A H14A 0.9900 . ?
C14A H14B 0.9900 . ?
C14A C15A 1.529(3) . ?
C15A H15A 1.0000 . ?
C15A C16A 1.549(3) . ?
C16A H16A 1.0000 . ?
C17A C18A 1.388(3) . ?
C17A C22A 1.407(3) . ?
C18A H18A 0.9500 . ?
C18A C19A 1.394(3) . ?
C19A H19A 0.9500 . ?
C19A C20A 1.385(3) . ?
C20A C21A 1.386(3) . ?
C21A H21A 0.9500 . ?
C21A C22A 1.383(3) . ?
C22A H22A 0.9500 . ?
C23A H23A 0.9800 . ?
C23A H23B 0.9800 . ?
C23A H23C 0.9800 . ?
C24A H24A 0.9800 . ?
C24A H24B 0.9800 . ?
C24A H24C 0.9800 . ?
C25A H25A 0.9800 . ?
C25A H25B 0.9800 . ?
C25A H25C 0.9800 . ?
C26A H26A 0.9800 . ?
C26A H26B 0.9800 . ?
C26A H26C 0.9800 . ?
O2B C2B 1.229(3) . ?
O7B C7B 1.378(3) . ?
O7B C25B 1.424(3) . ?
O12B C12B 1.220(3) . ?
O20B C20B 1.370(3) . ?
O20B C26B 1.437(3) . ?
N1B C2B 1.397(3) . ?
N1B C16B 1.463(3) . ?
N1B C17B 1.416(3) . ?
N3B C2B 1.359(3) . ?
N3B C4B 1.465(3) . ?
N3B C23B 1.454(3) . ?
N11B C10B 1.411(3) . ?
N11B C12B 1.399(3) . ?
N11B C15B 1.481(3) . ?
N13B C12B 1.355(3) . ?
N13B C14B 1.448(3) . ?
N13B C24B 1.446(3) . ?
C4B H4B 1.0000 . ?
C4B C5B 1.512(3) . ?
C4B C16B 1.546(3) . ?
C5B C6B 1.393(3) . ?
C5B C10B 1.395(3) . ?
C6B H6B 0.9500 . ?
C6B C7B 1.386(3) . ?
C7B C8B 1.394(3) . ?
C8B H8B 0.9500 . ?
C8B C9B 1.377(3) . ?
C9B H9B 0.9500 . ?
C9B C10B 1.401(3) . ?
C14B H14C 0.9900 . ?
C14B H14D 0.9900 . ?
C14B C15B 1.520(3) . ?
C15B H15B 1.0000 . ?
C15B C16B 1.545(3) . ?
C16B H16B 1.0000 . ?
C17B C18B 1.404(3) . ?
C17B C22B 1.396(3) . ?
C18B H18B 0.9500 . ?
C18B C19B 1.384(3) . ?
C19B H19B 0.9500 . ?
C19B C20B 1.380(3) . ?
C20B C21B 1.395(3) . ?
C21B H21B 0.9500 . ?
C21B C22B 1.384(3) . ?
C22B H22B 0.9500 . ?
C23B H23D 0.9800 . ?
C23B H23E 0.9800 . ?
C23B H23F 0.9800 . ?
C24B H24D 0.9800 . ?
C24B H24E 0.9800 . ?
C24B H24F 0.9800 . ?
C25B H25D 0.9800 . ?
C25B H25E 0.9800 . ?
C25B H25F 0.9800 . ?
C26B H26D 0.9800 . ?
C26B H26E 0.9800 . ?
C26B H26F 0.9800 . ?

loop_
_geom_torsion_atom_site_label_1
_geom_torsion_atom_site_label_2
_geom_torsion_atom_site_label_3
_geom_torsion_atom_site_label_4
_geom_torsion
_geom_torsion_site_symmetry_1
_geom_torsion_site_symmetry_2
_geom_torsion_site_symmetry_3
_geom_torsion_site_symmetry_4
_geom_torsion_publ_flag
O7A C7A C8A C9A 179.3(2) . . . . ?
O20A C20A C21A C22A -178.2(2) . . . . ?
N1A C17A C18A C19A -176.9(2) . . . . ?
N1A C17A C22A C21A 176.9(2) . . . . ?
N3A C4A C5A C6A 97.6(3) . . . . ?
N3A C4A C5A C10A -75.8(3) . . . . ?
N3A C4A C16A N1A -22.5(2) . . . . ?
N3A C4A C16A C15A 100.9(2) . . . . ?
N11A C15A C16A N1A 90.4(2) . . . . ?
N11A C15A C16A C4A -25.4(3) . . . . ?
N13A C14A C15A N11A 24.7(2) . . . . ?
N13A C14A C15A C16A 148.0(2) . . . . ?
C2A N1A C16A C4A 16.2(2) . . . . ?
C2A N1A C16A C15A -104.5(2) . . . . ?
C2A N1A C17A C18A -175.0(2) . . . . ?
C2A N1A C17A C22A 6.2(4) . . . . ?
C2A N3A C4A C5A 147.0(2) . . . . ?
C2A N3A C4A C16A 23.3(2) . . . . ?
C4A N3A C2A O2A 168.5(2) . . . . ?
C4A N3A C2A N1A -14.1(3) . . . . ?
C4A C5A C6A C7A -172.2(2) . . . . ?
C4A C5A C10A N11A -9.4(3) . . . . ?
C4A C5A C10A C9A 171.8(2) . . . . ?
C5A C4A C16A N1A -141.7(2) . . . . ?
C5A C4A C16A C15A -18.3(3) . . . . ?
C5A C6A C7A O7A 179.8(2) . . . . ?
C5A C6A C7A C8A 0.3(4) . . . . ?
C6A C5A C10A N11A 177.1(2) . . . . ?
C6A C5A C10A C9A -1.7(3) . . . . ?
C6A C7A C8A C9A -1.3(4) . . . . ?
C7A C8A C9A C10A 0.7(4) . . . . ?
C8A C9A C10A N11A -178.0(2) . . . . ?
C8A C9A C10A C5A 0.8(3) . . . . ?
C10A N11A C12A O12A -22.0(4) . . . . ?
C10A N11A C12A N13A 158.7(2) . . . . ?
C10A N11A C15A C14A -173.88(19) . . . . ?
C10A N11A C15A C16A 58.4(3) . . . . ?
C10A C5A C6A C7A 1.2(4) . . . . ?
C12A N11A C10A C5A 173.1(2) . . . . ?
C12A N11A C10A C9A -8.1(4) . . . . ?
C12A N11A C15A C14A -22.0(2) . . . . ?
C12A N11A C15A C16A -149.68(19) . . . . ?
C12A N13A C14A C15A -21.4(3) . . . . ?
C14A N13A C12A O12A -171.2(2) . . . . ?
C14A N13A C12A N11A 8.1(3) . . . . ?
C14A C15A C16A N1A -27.4(3) . . . . ?
C14A C15A C16A C4A -143.1(2) . . . . ?
C15A N11A C10A C5A -39.9(3) . . . . ?
C15A N11A C10A C9A 138.9(2) . . . . ?
C15A N11A C12A O12A -171.0(2) . . . . ?
C15A N11A C12A N13A 9.7(3) . . . . ?
C16A N1A C2A O2A 175.0(2) . . . . ?
C16A N1A C2A N3A -2.4(3) . . . . ?
C16A N1A C17A C18A 3.2(3) . . . . ?
C16A N1A C17A C22A -175.6(2) . . . . ?
C16A C4A C5A C6A -147.9(2) . . . . ?
C16A C4A C5A C10A 38.7(3) . . . . ?
C17A N1A C2A O2A -6.6(4) . . . . ?
C17A N1A C2A N3A 176.0(2) . . . . ?
C17A N1A C16A C4A -162.2(2) . . . . ?
C17A N1A C16A C15A 77.1(3) . . . . ?
C17A C18A C19A C20A 0.0(4) . . . . ?
C18A C17A C22A C21A -1.9(3) . . . . ?
C18A C19A C20A O20A 178.2(2) . . . . ?
C18A C19A C20A C21A -1.8(4) . . . . ?
C19A C20A C21A C22A 1.8(4) . . . . ?
C20A C21A C22A C17A 0.0(4) . . . . ?
C22A C17A C18A C19A 1.9(3) . . . . ?
C23A N3A C2A O2A 19.6(4) . . . . ?
C23A N3A C2A N1A -163.0(2) . . . . ?
C23A N3A C4A C5A -64.2(3) . . . . ?
C23A N3A C4A C16A 172.1(2) . . . . ?
C24A N13A C12A O12A -15.8(4) . . . . ?
C24A N13A C12A N11A 163.4(2) . . . . ?
C24A N13A C14A C15A -176.9(2) . . . . ?
C25A O7A C7A C6A 173.3(2) . . . . ?
C25A O7A C7A C8A -7.2(3) . . . . ?
C26A O20A C20A C19A 3.4(3) . . . . ?
C26A O20A C20A C21A -176.5(2) . . . . ?
O7B C7B C8B C9B -176.9(2) . . . . ?
O20B C20B C21B C22B 176.7(2) . . . . ?
N1B C17B C18B C19B 177.8(2) . . . . ?
N1B C17B C22B C21B -179.0(2) . . . . ?
N3B C4B C5B C6B -107.2(2) . . . . ?
N3B C4B C5B C10B 69.7(3) . . . . ?
N3B C4B C16B N1B 23.5(2) . . . . ?
N3B C4B C16B C15B -98.8(2) . . . . ?
N11B C15B C16B N1B -89.8(2) . . . . ?
N11B C15B C16B C4B 25.8(3) . . . . ?
N13B C14B C15B N11B -30.0(2) . . . . ?
N13B C14B C15B C16B -153.6(2) . . . . ?
C2B N1B C16B C4B -17.6(2) . . . . ?
C2B N1B C16B C15B 102.6(2) . . . . ?
C2B N1B C17B C18B 175.1(2) . . . . ?
C2B N1B C17B C22B -5.2(4) . . . . ?
C2B N3B C4B C5B -145.5(2) . . . . ?
C2B N3B C4B C16B -23.6(2) . . . . ?
C4B N3B C2B O2B -169.7(2) . . . . ?
C4B N3B C2B N1B 13.6(3) . . . . ?
C4B C5B C6B C7B 174.0(2) . . . . ?
C4B C5B C10B N11B 12.9(3) . . . . ?
C4B C5B C10B C9B -170.3(2) . . . . ?
C5B C4B C16B N1B 143.5(2) . . . . ?
C5B C4B C16B C15B 21.2(3) . . . . ?
C5B C6B C7B O7B 178.8(2) . . . . ?
C5B C6B C7B C8B -2.6(4) . . . . ?
C6B C5B C10B N11B -170.1(2) . . . . ?
C6B C5B C10B C9B 6.7(3) . . . . ?
C6B C7B C8B C9B 4.4(4) . . . . ?
C7B C8B C9B C10B -0.6(4) . . . . ?
C8B C9B C10B N11B 171.5(2) . . . . ?
C8B C9B C10B C5B -4.9(4) . . . . ?
C10B N11B C12B O12B 28.5(4) . . . . ?
C10B N11B C12B N13B -152.7(2) . . . . ?
C10B N11B C15B C14B 171.68(19) . . . . ?
C10B N11B C15B C16B -60.0(3) . . . . ?
C10B C5B C6B C7B -2.9(4) . . . . ?
C12B N11B C10B C5B 178.4(2) . . . . ?
C12B N11B C10B C9B 1.8(4) . . . . ?
C12B N11B C15B C14B 26.5(2) . . . . ?
C12B N11B C15B C16B 154.81(19) . . . . ?
C12B N13B C14B C15B 25.9(2) . . . . ?
C14B N13B C12B O12B 169.0(2) . . . . ?
C14B N13B C12B N11B -9.8(3) . . . . ?
C14B C15B C16B N1B 28.1(3) . . . . ?
C14B C15B C16B C4B 143.7(2) . . . . ?
C15B N11B C10B C5B 39.4(3) . . . . ?
C15B N11B C10B C9B -137.2(2) . . . . ?
C15B N11B C12B O12B 169.6(2) . . . . ?
C15B N11B C12B N13B -11.6(2) . . . . ?
C16B N1B C2B O2B -173.2(2) . . . . ?
C16B N1B C2B N3B 3.6(3) . . . . ?
C16B N1B C17B C18B -3.1(3) . . . . ?
C16B N1B C17B C22B 176.6(2) . . . . ?
C16B C4B C5B C6B 139.0(2) . . . . ?
C16B C4B C5B C10B -44.1(3) . . . . ?
C17B N1B C2B O2B 8.5(4) . . . . ?
C17B N1B C2B N3B -174.8(2) . . . . ?
C17B N1B C16B C4B 160.8(2) . . . . ?
C17B N1B C16B C15B -79.0(3) . . . . ?
C17B C18B C19B C20B 1.0(4) . . . . ?
C18B C17B C22B C21B 0.7(3) . . . . ?
C18B C19B C20B O20B -177.8(2) . . . . ?
C18B C19B C20B C21B 1.1(4) . . . . ?
C19B C20B C21B C22B -2.3(4) . . . . ?
C20B C21B C22B C17B 1.4(4) . . . . ?
C22B C17B C18B C19B -1.9(4) . . . . ?
C23B N3B C2B O2B -19.9(4) . . . . ?
C23B N3B C2B N1B 163.4(2) . . . . ?
C23B N3B C4B C5B 64.5(3) . . . . ?
C23B N3B C4B C16B -173.6(2) . . . . ?
C24B N13B C12B O12B 12.1(4) . . . . ?
C24B N13B C12B N11B -166.7(2) . . . . ?
C24B N13B C14B C15B -177.4(2) . . . . ?
C25B O7B C7B C6B -16.3(3) . . . . ?
C25B O7B C7B C8B 165.1(2) . . . . ?
C26B O20B C20B C19B 1.9(3) . . . . ?
C26B O20B C20B C21B -177.0(2) . . . . ?
